data_4078307
loop_
_publ_author_name
'Oviedo, Alberto'
'Ar\'evalo, Alma'
'Flores-Alamo, Marcos'
'Garc\'ia, Juventino J.'

_publ_section_title
;
 Mechanistic Insights into the C--S Bond Breaking in Dibenzothiophene
 Sulfones
;
_journal_issue 10
_journal_name_full Organometallics
_journal_page_first 4039
_journal_paper_doi 10.1021/om3002729
_journal_volume 31
_journal_year 2012
_chemical_compound_source 'synthesis as described'
_chemical_formula_moiety 'C26 H40 O2 P2 Pt S, 0.5(C6 H6)'
_chemical_formula_sum 'C29 H43 O2 P2 Pt S'
_chemical_formula_weight 712.72
_chemical_name_systematic
;
 [Pt(dippe)(\h2-(C,S-DBTO2)] 
;
_space_group_crystal_system monoclinic
_space_group_IT_number 14
_space_group_name_Hall '-P 2yn'
_space_group_name_H-M_alt 'P 1 21/n 1'
_symmetry_space_group_name_Hall '-P 2yn'
_symmetry_space_group_name_H-M 'P 1 21/n 1'
_atom_sites_solution_hydrogens geom
_atom_sites_solution_primary direct
_atom_sites_solution_secondary difmap
_audit_conform_dict_location ftp://ftp.iucr.org/pub/cif_core.dic
_audit_conform_dict_name cif_core.dic
_audit_conform_dict_version 2.4
_audit_creation_date 2012-03-21T12:59:04-00:00
_audit_creation_method 'WinGX routine CIF_UPDATE'
_cell_angle_alpha 90
_cell_angle_beta 98.4850(10)
_cell_angle_gamma 90
_cell_formula_units_Z 4
_cell_length_a 12.30300(10)
_cell_length_b 17.4680(2)
_cell_length_c 13.8190(2)
_cell_measurement_reflns_used 15490
_cell_measurement_temperature 193(2)
_cell_measurement_theta_max 25.9998
_cell_measurement_theta_min 3.1136
_cell_measurement_wavelength 0.71073
_cell_volume 2937.32(6)
_computing_cell_refinement
;
        CrysAlisPro, Oxford Diffraction Ltd.,
        Version 1.171.33.31 (release 08-01-2009 CrysAlis171 .NET)
        (compiled Jan  8 2009,16:24:04)
;
_computing_data_collection
;
        CrysAlisPro, Oxford Diffraction Ltd.,
        Version 1.171.33.31 (release 08-01-2009 CrysAlis171 .NET)
        (compiled Jan  8 2009,16:24:04)
;
_computing_data_reduction
;
        CrysAlisPro, Oxford Diffraction Ltd.,
        Version 1.171.33.31 (release 08-01-2009 CrysAlis171 .NET)
        (compiled Jan  8 2009,16:24:04)
;
_computing_molecular_graphics 'Ortep-3 for Windows (Farrugia, 1997)'
_computing_publication_material 'WinGX publication routines (Farrugia, 1999)'
_computing_structure_refinement 'SHELXL-97 (Sheldrick, 2008)'
_computing_structure_solution 'SHELXS-86 (Sheldrick, 1986)'
_diffrn_ambient_temperature 193(2)
_diffrn_detector_area_resol_mean 10.4685
_diffrn_measured_fraction_theta_full 0.998
_diffrn_measured_fraction_theta_max 0.998
_diffrn_measurement_device_type 'Goniometer Xcalibur, detector: Atlas (Gemini Mo)'
_diffrn_measurement_method '\w scans'
_diffrn_orient_matrix_UB_11 -0.0107976742
_diffrn_orient_matrix_UB_12 -0.0394359756
_diffrn_orient_matrix_UB_13 -0.0093129168
_diffrn_orient_matrix_UB_21 -0.0217964136
_diffrn_orient_matrix_UB_22 -0.0030768359
_diffrn_orient_matrix_UB_23 0.0446502599
_diffrn_orient_matrix_UB_31 -0.0530235284
_diffrn_orient_matrix_UB_32 0.0092704782
_diffrn_orient_matrix_UB_33 -0.0248735742
_diffrn_radiation_monochromator graphite
_diffrn_radiation_probe x-ray
_diffrn_radiation_type MoK\a
_diffrn_radiation_wavelength 0.71073
_diffrn_reflns_av_R_equivalents 0.0251
_diffrn_reflns_av_unetI/netI 0.0225
_diffrn_reflns_limit_h_max 14
_diffrn_reflns_limit_h_min -14
_diffrn_reflns_limit_k_max 20
_diffrn_reflns_limit_k_min -21
_diffrn_reflns_limit_l_max 16
_diffrn_reflns_limit_l_min -16
_diffrn_reflns_number 20592
_diffrn_reflns_theta_full 25.35
_diffrn_reflns_theta_max 25.35
_diffrn_reflns_theta_min 3.12
_exptl_absorpt_coefficient_mu 4.981
_exptl_absorpt_correction_T_max 0.543
_exptl_absorpt_correction_T_min 0.25
_exptl_absorpt_correction_type analytical
_exptl_absorpt_process_details
;
        CrysAlis RED, Oxford Diffraction Ltd.,
        Version 1.171.33.31 (release 08-01-2009 CrysAlis171 .NET)
        (compiled Jan  8 2009,16:24:04)
Analytical numeric absorption correction using a multifaceted crystal
                        model based on expressions derived by R.C. Clark & J.S.
        (Clark, R. C. & Reid, J. S. (1995). Acta Cryst. A51, 887-897)
;
_exptl_crystal_colour colorless
_exptl_crystal_density_diffrn 1.612
_exptl_crystal_density_method 'not measured'
_exptl_crystal_description prism
_exptl_crystal_F_000 1428
_exptl_crystal_size_max 0.4267
_exptl_crystal_size_mid 0.1653
_exptl_crystal_size_min 0.1393
_refine_diff_density_max 0.687
_refine_diff_density_min -0.37
_refine_diff_density_rms 0.064
_refine_ls_extinction_method none
_refine_ls_goodness_of_fit_ref 1.004
_refine_ls_hydrogen_treatment constr
_refine_ls_matrix_type full
_refine_ls_number_parameters 324
_refine_ls_number_reflns 5371
_refine_ls_number_restraints 0
_refine_ls_restrained_S_all 1.004
_refine_ls_R_factor_all 0.0206
_refine_ls_R_factor_gt 0.0151
_refine_ls_shift/su_max 0.001
_refine_ls_shift/su_mean 0
_refine_ls_structure_factor_coef Fsqd
_refine_ls_weighting_details 'calc w=1/[\s^2^(Fo^2^)+(0.0191P)^2^+0.0000P] where P=(Fo^2^+2Fc^2^)/3'
_refine_ls_weighting_scheme calc
_refine_ls_wR_factor_gt 0.034
_refine_ls_wR_factor_ref 0.0347
_reflns_number_gt 4648
_reflns_number_total 5371
_reflns_threshold_expression >2\s(I)
_cod_data_source_file om3002729_si_002.cif
_cod_data_source_block 4
_cod_database_code 4078307

loop_
_space_group_symop_operation_xyz
'x, y, z'
'-x+1/2, y+1/2, -z+1/2'
'-x, -y, -z'
'x-1/2, -y-1/2, z-1/2'

loop_
_atom_site_label
_atom_site_type_symbol
_atom_site_fract_x
_atom_site_fract_y
_atom_site_fract_z
_atom_site_U_iso_or_equiv
_atom_site_adp_type
_atom_site_occupancy
_atom_site_symmetry_multiplicity
_atom_site_calc_flag
_atom_site_refinement_flags
C1 C -0.18325(19) 0.29416(12) 0.56211(19) 0.0259(6) Uani 1 1 d .
C01 C -0.0133(2) 0.47019(15) 0.9067(2) 0.0373(7) Uani 1 1 d .
H01 H -0.0228 0.4499 0.8422 0.045 Uiso 1 1 calc R
C2 C -0.2659(2) 0.30363(15) 0.6185(2) 0.0397(7) Uani 1 1 d .
H2 H -0.3044 0.2602 0.6371 0.048 Uiso 1 1 calc R
C02 C 0.0740(2) 0.44653(14) 0.9742(2) 0.0363(7) Uani 1 1 d .
H02 H 0.1245 0.4098 0.9564 0.044 Uiso 1 1 calc R
C03 C 0.0878(2) 0.47639(15) 1.0674(2) 0.0388(7) Uani 1 1 d .
H03 H 0.1481 0.4605 1.1141 0.047 Uiso 1 1 calc R
C3 C -0.2932(2) 0.37559(17) 0.6482(2) 0.0513(8) Uani 1 1 d .
H3 H -0.3506 0.3819 0.6865 0.062 Uiso 1 1 calc R
C4 C -0.2364(2) 0.43815(16) 0.6216(2) 0.0493(8) Uani 1 1 d .
H4 H -0.2534 0.4878 0.6431 0.059 Uiso 1 1 calc R
C5 C -0.1546(2) 0.42920(14) 0.5636(2) 0.0344(7) Uani 1 1 d .
H5 H -0.1171 0.4731 0.5451 0.041 Uiso 1 1 calc R
C6 C -0.12603(18) 0.35734(12) 0.53187(17) 0.0247(5) Uani 1 1 d .
C8 C -0.04130(18) 0.34946(12) 0.46557(17) 0.0216(5) Uani 1 1 d .
C9 C -0.0371(2) 0.40591(13) 0.39343(18) 0.0297(6) Uani 1 1 d .
H9 H -0.0847 0.4489 0.3914 0.036 Uiso 1 1 calc R
C10 C 0.0339(2) 0.40044(14) 0.32606(19) 0.0347(7) Uani 1 1 d .
H10 H 0.0371 0.4401 0.2795 0.042 Uiso 1 1 calc R
C11 C 0.1003(2) 0.33720(15) 0.32632(18) 0.0334(6) Uani 1 1 d .
H11 H 0.1472 0.3317 0.278 0.04 Uiso 1 1 calc R
C12 C 0.0984(2) 0.28120(13) 0.39764(17) 0.0275(6) Uani 1 1 d .
H12 H 0.1446 0.2377 0.3968 0.033 Uiso 1 1 calc R
C13 C 0.03127(19) 0.28657(11) 0.47035(16) 0.0204(5) Uani 1 1 d .
C013 C -0.0741(2) 0.22004(16) 0.8231(2) 0.0471(8) Uani 1 1 d .
H01A H -0.1381 0.2232 0.8576 0.071 Uiso 1 1 calc R
H01B H -0.0882 0.2496 0.7623 0.071 Uiso 1 1 calc R
H01C H -0.0095 0.2409 0.8647 0.071 Uiso 1 1 calc R
C14 C -0.0531(2) 0.13634(15) 0.79918(18) 0.0360(6) Uani 1 1 d .
H14 H -0.1225 0.1161 0.761 0.043 Uiso 1 1 calc R
C15 C -0.0291(3) 0.08838(19) 0.8928(2) 0.0550(9) Uani 1 1 d .
H15A H 0.0388 0.1065 0.9321 0.083 Uiso 1 1 calc R
H15B H -0.0208 0.0345 0.8755 0.083 Uiso 1 1 calc R
H15C H -0.0902 0.0935 0.9306 0.083 Uiso 1 1 calc R
C16 C -0.0397(2) -0.00727(16) 0.6444(2) 0.0525(8) Uani 1 1 d .
H16A H -0.0605 0.0196 0.5822 0.079 Uiso 1 1 calc R
H16B H -0.0975 -0.0006 0.6855 0.079 Uiso 1 1 calc R
H16C H -0.0304 -0.0619 0.6318 0.079 Uiso 1 1 calc R
C17 C 0.0675(2) 0.02530(13) 0.69655(18) 0.0340(6) Uani 1 1 d .
H17 H 0.0851 -0.0012 0.7611 0.041 Uiso 1 1 calc R
C18 C 0.1615(2) 0.01118(14) 0.6390(2) 0.0446(7) Uani 1 1 d .
H18A H 0.1658 -0.0436 0.6246 0.067 Uiso 1 1 calc R
H18B H 0.2307 0.0279 0.6777 0.067 Uiso 1 1 calc R
H18C H 0.1489 0.0401 0.5776 0.067 Uiso 1 1 calc R
C19 C 0.18030(19) 0.15538(14) 0.80255(17) 0.0273(6) Uani 1 1 d .
H19A H 0.1617 0.1943 0.8496 0.033 Uiso 1 1 calc R
H19B H 0.2088 0.1097 0.8404 0.033 Uiso 1 1 calc R
C20 C 0.27021(19) 0.18714(13) 0.74888(18) 0.0254(5) Uani 1 1 d .
H20A H 0.3127 0.1439 0.7271 0.03 Uiso 1 1 calc R
H20B H 0.3211 0.2185 0.7949 0.03 Uiso 1 1 calc R
C21 C 0.3173(2) 0.15530(15) 0.5149(2) 0.0441(7) Uani 1 1 d .
H21A H 0.3633 0.1544 0.4628 0.066 Uiso 1 1 calc R
H21B H 0.2414 0.1425 0.4876 0.066 Uiso 1 1 calc R
H21C H 0.345 0.1178 0.5653 0.066 Uiso 1 1 calc R
C22 C 0.32061(19) 0.23570(14) 0.56058(18) 0.0280(6) Uani 1 1 d .
H22 H 0.301 0.2728 0.5057 0.034 Uiso 1 1 calc R
C23 C 0.4365(2) 0.25625(19) 0.6103(2) 0.0467(8) Uani 1 1 d .
H23A H 0.4592 0.2205 0.6641 0.07 Uiso 1 1 calc R
H23B H 0.4366 0.3085 0.636 0.07 Uiso 1 1 calc R
H23C H 0.4877 0.2529 0.5625 0.07 Uiso 1 1 calc R
C24 C 0.2342(2) 0.40333(13) 0.60312(19) 0.0349(6) Uani 1 1 d .
H24A H 0.1681 0.399 0.5543 0.052 Uiso 1 1 calc R
H24B H 0.2993 0.3925 0.5722 0.052 Uiso 1 1 calc R
H24C H 0.2393 0.4553 0.63 0.052 Uiso 1 1 calc R
C25 C 0.22790(19) 0.34575(12) 0.68569(17) 0.0244(5) Uani 1 1 d .
H25 H 0.2976 0.3502 0.7327 0.029 Uiso 1 1 calc R
C26 C 0.1336(2) 0.36517(14) 0.74116(19) 0.0342(6) Uani 1 1 d .
H26A H 0.1408 0.4183 0.764 0.051 Uiso 1 1 calc R
H26B H 0.1355 0.3308 0.7975 0.051 Uiso 1 1 calc R
H26C H 0.0636 0.3589 0.6978 0.051 Uiso 1 1 calc R
O1 O -0.17853(15) 0.18640(9) 0.42849(13) 0.0374(5) Uani 1 1 d .
O2 O -0.20624(14) 0.14885(9) 0.59413(13) 0.0377(5) Uani 1 1 d .
P1 P 0.21666(5) 0.24578(3) 0.64230(4) 0.01873(13) Uani 1 1 d .
P2 P 0.05448(5) 0.12892(3) 0.72006(4) 0.02211(13) Uani 1 1 d .
S1 S -0.14559(5) 0.19717(3) 0.53376(5) 0.02576(14) Uani 1 1 d .
Pt1 Pt 0.039866(7) 0.209690(4) 0.585502(6) 0.01657(4) Uani 1 1 d .

loop_
_atom_site_aniso_label
_atom_site_aniso_U_11
_atom_site_aniso_U_22
_atom_site_aniso_U_33
_atom_site_aniso_U_23
_atom_site_aniso_U_13
_atom_site_aniso_U_12
C1 0.0184(12) 0.0236(12) 0.0329(15) 0.0008(11) -0.0057(11) -0.0004(10)
C01 0.0425(16) 0.0372(15) 0.0357(17) 0.0088(13) 0.0174(14) 0.0051(13)
C2 0.0230(14) 0.0404(16) 0.055(2) 0.0050(14) 0.0046(13) -0.0004(12)
C02 0.0353(15) 0.0334(14) 0.0444(18) 0.0131(13) 0.0197(14) 0.0089(12)
C03 0.0328(15) 0.0390(15) 0.0459(18) 0.0175(14) 0.0106(13) 0.0082(13)
C3 0.0305(16) 0.058(2) 0.068(2) -0.0062(17) 0.0155(15) 0.0084(15)
C4 0.0330(16) 0.0372(16) 0.077(2) -0.0107(16) 0.0068(16) 0.0105(13)
C5 0.0287(14) 0.0237(13) 0.0476(18) -0.0026(12) -0.0047(13) 0.0037(11)
C6 0.0185(12) 0.0218(12) 0.0292(14) 0.0005(11) -0.0116(10) -0.0006(10)
C8 0.0216(12) 0.0170(11) 0.0230(13) 0.0006(10) -0.0079(10) -0.0067(10)
C9 0.0311(14) 0.0190(12) 0.0338(16) 0.0047(11) -0.0121(12) -0.0062(11)
C10 0.0442(16) 0.0297(14) 0.0262(15) 0.0099(11) -0.0074(13) -0.0145(13)
C11 0.0394(16) 0.0426(16) 0.0168(14) -0.0005(12) -0.0001(12) -0.0129(13)
C12 0.0311(14) 0.0304(13) 0.0186(13) -0.0025(11) -0.0047(11) -0.0020(11)
C13 0.0238(12) 0.0188(11) 0.0162(12) 0.0003(9) -0.0054(10) -0.0035(10)
C013 0.0432(18) 0.065(2) 0.0365(18) -0.0064(15) 0.0188(14) 0.0038(15)
C14 0.0340(15) 0.0494(17) 0.0254(15) 0.0023(13) 0.0073(12) -0.0099(13)
C15 0.061(2) 0.074(2) 0.0324(18) 0.0137(15) 0.0166(16) -0.0182(17)
C16 0.062(2) 0.0303(15) 0.061(2) -0.0025(14) -0.0050(17) -0.0128(14)
C17 0.0518(17) 0.0199(12) 0.0273(15) 0.0086(11) -0.0045(13) 0.0006(12)
C18 0.061(2) 0.0226(13) 0.0492(19) -0.0045(13) 0.0047(16) 0.0096(13)
C19 0.0294(14) 0.0316(13) 0.0186(13) 0.0028(11) -0.0038(11) 0.0014(11)
C20 0.0226(13) 0.0256(12) 0.0256(14) 0.0047(11) -0.0044(11) 0.0011(10)
C21 0.0521(19) 0.0391(15) 0.0468(19) 0.0050(14) 0.0258(15) 0.0189(14)
C22 0.0232(13) 0.0328(13) 0.0297(15) 0.0057(11) 0.0091(11) 0.0061(11)
C23 0.0219(14) 0.075(2) 0.0437(18) 0.0172(16) 0.0057(13) 0.0040(15)
C24 0.0425(16) 0.0214(13) 0.0381(17) 0.0020(11) -0.0029(13) -0.0041(12)
C25 0.0232(12) 0.0218(12) 0.0259(14) -0.0042(10) -0.0041(10) -0.0027(10)
C26 0.0333(15) 0.0296(13) 0.0387(16) -0.0160(12) 0.0022(12) 0.0012(12)
O1 0.0435(11) 0.0281(9) 0.0342(11) -0.0010(8) -0.0153(9) -0.0066(8)
O2 0.0282(10) 0.0329(9) 0.0493(12) 0.0133(9) -0.0032(9) -0.0121(8)
P1 0.0170(3) 0.0202(3) 0.0182(3) 0.0013(3) 0.0004(2) 0.0024(2)
P2 0.0249(3) 0.0236(3) 0.0167(3) 0.0031(3) -0.0004(3) -0.0015(3)
S1 0.0238(3) 0.0193(3) 0.0305(4) 0.0036(3) -0.0083(3) -0.0060(2)
Pt1 0.01902(5) 0.01535(5) 0.01410(5) -0.00001(4) -0.00172(3) 0.00117(4)

loop_
_atom_type_symbol
_atom_type_description
_atom_type_scat_dispersion_real
_atom_type_scat_dispersion_imag
_atom_type_scat_source
C C 0.0033 0.0016 'International Tables Vol C Tables 4.2.6.8 and 6.1.1.4'
H H 0 0 'International Tables Vol C Tables 4.2.6.8 and 6.1.1.4'
O O 0.0106 0.006 'International Tables Vol C Tables 4.2.6.8 and 6.1.1.4'
P P 0.1023 0.0942 'International Tables Vol C Tables 4.2.6.8 and 6.1.1.4'
S S 0.1246 0.1234 'International Tables Vol C Tables 4.2.6.8 and 6.1.1.4'
Pt Pt -1.7033 8.3905 'International Tables Vol C Tables 4.2.6.8 and 6.1.1.4'

loop_
_geom_angle_atom_site_label_1
_geom_angle_atom_site_label_2
_geom_angle_atom_site_label_3
_geom_angle
_geom_angle_site_symmetry_1
_geom_angle_site_symmetry_3
C2 C1 C6 121.1(2) . .
C2 C1 S1 117.83(18) . .
C6 C1 S1 120.93(19) . .
C02 C01 C03 120.3(3) . 3_567
C02 C01 H01 119.8 . .
C03 C01 H01 119.8 3_567 .
C3 C2 C1 120.6(3) . .
C3 C2 H2 119.7 . .
C1 C2 H2 119.7 . .
C03 C02 C01 119.7(2) . .
C03 C02 H02 120.2 . .
C01 C02 H02 120.2 . .
C02 C03 C01 120.0(3) . 3_567
C02 C03 H03 120 . .
C01 C03 H03 120 3_567 .
C4 C3 C2 119.3(3) . .
C4 C3 H3 120.4 . .
C2 C3 H3 120.4 . .
C3 C4 C5 120.4(3) . .
C3 C4 H4 119.8 . .
C5 C4 H4 119.8 . .
C4 C5 C6 121.6(2) . .
C4 C5 H5 119.2 . .
C6 C5 H5 119.2 . .
C5 C6 C1 117.0(2) . .
C5 C6 C8 120.6(2) . .
C1 C6 C8 122.4(2) . .
C9 C8 C13 119.3(2) . .
C9 C8 C6 118.2(2) . .
C13 C8 C6 122.5(2) . .
C10 C9 C8 121.7(2) . .
C10 C9 H9 119.1 . .
C8 C9 H9 119.1 . .
C9 C10 C11 119.5(2) . .
C9 C10 H10 120.2 . .
C11 C10 H10 120.2 . .
C10 C11 C12 119.7(2) . .
C10 C11 H11 120.2 . .
C12 C11 H11 120.2 . .
C11 C12 C13 122.4(2) . .
C11 C12 H12 118.8 . .
C13 C12 H12 118.8 . .
C12 C13 C8 117.2(2) . .
C12 C13 Pt1 122.74(17) . .
C8 C13 Pt1 120.04(17) . .
C14 C013 H01A 109.5 . .
C14 C013 H01B 109.5 . .
H01A C013 H01B 109.5 . .
C14 C013 H01C 109.5 . .
H01A C013 H01C 109.5 . .
H01B C013 H01C 109.5 . .
C013 C14 C15 111.0(2) . .
C013 C14 P2 110.79(18) . .
C15 C14 P2 113.4(2) . .
C013 C14 H14 107.1 . .
C15 C14 H14 107.1 . .
P2 C14 H14 107.1 . .
C14 C15 H15A 109.5 . .
C14 C15 H15B 109.5 . .
H15A C15 H15B 109.5 . .
C14 C15 H15C 109.5 . .
H15A C15 H15C 109.5 . .
H15B C15 H15C 109.5 . .
C17 C16 H16A 109.5 . .
C17 C16 H16B 109.5 . .
H16A C16 H16B 109.5 . .
C17 C16 H16C 109.5 . .
H16A C16 H16C 109.5 . .
H16B C16 H16C 109.5 . .
C16 C17 C18 111.5(2) . .
C16 C17 P2 111.04(18) . .
C18 C17 P2 110.08(17) . .
C16 C17 H17 108 . .
C18 C17 H17 108 . .
P2 C17 H17 108 . .
C17 C18 H18A 109.5 . .
C17 C18 H18B 109.5 . .
H18A C18 H18B 109.5 . .
C17 C18 H18C 109.5 . .
H18A C18 H18C 109.5 . .
H18B C18 H18C 109.5 . .
C20 C19 P2 113.23(16) . .
C20 C19 H19A 108.9 . .
P2 C19 H19A 108.9 . .
C20 C19 H19B 108.9 . .
P2 C19 H19B 108.9 . .
H19A C19 H19B 107.7 . .
C19 C20 P1 113.16(16) . .
C19 C20 H20A 108.9 . .
P1 C20 H20A 108.9 . .
C19 C20 H20B 108.9 . .
P1 C20 H20B 108.9 . .
H20A C20 H20B 107.8 . .
C22 C21 H21A 109.5 . .
C22 C21 H21B 109.5 . .
H21A C21 H21B 109.5 . .
C22 C21 H21C 109.5 . .
H21A C21 H21C 109.5 . .
H21B C21 H21C 109.5 . .
C23 C22 C21 111.4(2) . .
C23 C22 P1 112.88(18) . .
C21 C22 P1 111.17(17) . .
C23 C22 H22 107 . .
C21 C22 H22 107 . .
P1 C22 H22 107 . .
C22 C23 H23A 109.5 . .
C22 C23 H23B 109.5 . .
H23A C23 H23B 109.5 . .
C22 C23 H23C 109.5 . .
H23A C23 H23C 109.5 . .
H23B C23 H23C 109.5 . .
C25 C24 H24A 109.5 . .
C25 C24 H24B 109.5 . .
H24A C24 H24B 109.5 . .
C25 C24 H24C 109.5 . .
H24A C24 H24C 109.5 . .
H24B C24 H24C 109.5 . .
C26 C25 C24 110.8(2) . .
C26 C25 P1 110.42(16) . .
C24 C25 P1 112.90(16) . .
C26 C25 H25 107.5 . .
C24 C25 H25 107.5 . .
P1 C25 H25 107.5 . .
C25 C26 H26A 109.5 . .
C25 C26 H26B 109.5 . .
H26A C26 H26B 109.5 . .
C25 C26 H26C 109.5 . .
H26A C26 H26C 109.5 . .
H26B C26 H26C 109.5 . .
C22 P1 C20 103.89(11) . .
C22 P1 C25 105.38(11) . .
C20 P1 C25 105.47(11) . .
C22 P1 Pt1 118.41(8) . .
C20 P1 Pt1 109.39(8) . .
C25 P1 Pt1 113.20(8) . .
C19 P2 C14 103.11(11) . .
C19 P2 C17 105.54(11) . .
C14 P2 C17 105.15(12) . .
C19 P2 Pt1 107.59(8) . .
C14 P2 Pt1 117.11(9) . .
C17 P2 Pt1 116.92(8) . .
O1 S1 O2 113.71(10) . .
O1 S1 C1 107.01(11) . .
O2 S1 C1 104.31(11) . .
O1 S1 Pt1 115.97(8) . .
O2 S1 Pt1 116.29(7) . .
C1 S1 Pt1 96.74(8) . .
C13 Pt1 P1 91.32(6) . .
C13 Pt1 S1 83.51(6) . .
P1 Pt1 S1 169.157(19) . .
C13 Pt1 P2 176.78(6) . .
P1 Pt1 P2 86.29(2) . .
S1 Pt1 P2 98.48(2) . .

loop_
_geom_bond_atom_site_label_1
_geom_bond_atom_site_label_2
_geom_bond_distance
_geom_bond_site_symmetry_2
C1 C2 1.380(4) .
C1 C6 1.405(3) .
C1 S1 1.814(2) .
C01 C02 1.378(4) .
C01 C03 1.390(4) 3_567
C01 H01 0.95 .
C2 C3 1.379(4) .
C2 H2 0.95 .
C02 C03 1.378(4) .
C02 H02 0.95 .
C03 C01 1.390(4) 3_567
C03 H03 0.95 .
C3 C4 1.376(4) .
C3 H3 0.95 .
C4 C5 1.384(4) .
C4 H4 0.95 .
C5 C6 1.392(3) .
C5 H5 0.95 .
C6 C8 1.492(3) .
C8 C9 1.409(3) .
C8 C13 1.411(3) .
C9 C10 1.370(4) .
C9 H9 0.95 .
C10 C11 1.374(4) .
C10 H10 0.95 .
C11 C12 1.391(3) .
C11 H11 0.95 .
C12 C13 1.395(3) .
C12 H12 0.95 .
C13 Pt1 2.073(2) .
C013 C14 1.529(4) .
C013 H01A 0.98 .
C013 H01B 0.98 .
C013 H01C 0.98 .
C14 C15 1.533(4) .
C14 P2 1.841(3) .
C14 H14 1 .
C15 H15A 0.98 .
C15 H15B 0.98 .
C15 H15C 0.98 .
C16 C17 1.517(4) .
C16 H16A 0.98 .
C16 H16B 0.98 .
C16 H16C 0.98 .
C17 C18 1.518(4) .
C17 P2 1.850(2) .
C17 H17 1 .
C18 H18A 0.98 .
C18 H18B 0.98 .
C18 H18C 0.98 .
C19 C20 1.524(3) .
C19 P2 1.841(2) .
C19 H19A 0.99 .
C19 H19B 0.99 .
C20 P1 1.835(2) .
C20 H20A 0.99 .
C20 H20B 0.99 .
C21 C22 1.538(3) .
C21 H21A 0.98 .
C21 H21B 0.98 .
C21 H21C 0.98 .
C22 C23 1.531(3) .
C22 P1 1.835(2) .
C22 H22 1 .
C23 H23A 0.98 .
C23 H23B 0.98 .
C23 H23C 0.98 .
C24 C25 1.532(3) .
C24 H24A 0.98 .
C24 H24B 0.98 .
C24 H24C 0.98 .
C25 C26 1.520(3) .
C25 P1 1.845(2) .
C25 H25 1 .
C26 H26A 0.98 .
C26 H26B 0.98 .
C26 H26C 0.98 .
O1 S1 1.4635(18) .
O2 S1 1.4659(17) .
P1 Pt1 2.2892(6) .
P2 Pt1 2.3199(6) .
S1 Pt1 2.2986(6) .

loop_
_geom_torsion_atom_site_label_1
_geom_torsion_atom_site_label_2
_geom_torsion_atom_site_label_3
_geom_torsion_atom_site_label_4
_geom_torsion
_geom_torsion_site_symmetry_1
_geom_torsion_site_symmetry_4
C6 C1 C2 C3 -1.1(4) . .
S1 C1 C2 C3 175.6(2) . .
C03 C01 C02 C03 -0.4(4) 3_567 .
C01 C02 C03 C01 0.4(4) . 3_567
C1 C2 C3 C4 -0.5(5) . .
C2 C3 C4 C5 1.6(5) . .
C3 C4 C5 C6 -1.0(4) . .
C4 C5 C6 C1 -0.6(4) . .
C4 C5 C6 C8 177.1(2) . .
C2 C1 C6 C5 1.7(3) . .
S1 C1 C6 C5 -174.90(18) . .
C2 C1 C6 C8 -176.0(2) . .
S1 C1 C6 C8 7.4(3) . .
C5 C6 C8 C9 -36.4(3) . .
C1 C6 C8 C9 141.1(2) . .
C5 C6 C8 C13 145.9(2) . .
C1 C6 C8 C13 -36.5(3) . .
C13 C8 C9 C10 1.6(3) . .
C6 C8 C9 C10 -176.1(2) . .
C8 C9 C10 C11 2.2(4) . .
C9 C10 C11 C12 -3.0(4) . .
C10 C11 C12 C13 -0.2(4) . .
C11 C12 C13 C8 4.0(3) . .
C11 C12 C13 Pt1 -173.23(17) . .
C9 C8 C13 C12 -4.6(3) . .
C6 C8 C13 C12 173.0(2) . .
C9 C8 C13 Pt1 172.69(16) . .
C6 C8 C13 Pt1 -9.7(3) . .
P2 C19 C20 P1 36.2(2) . .
C23 C22 P1 C20 -54.2(2) . .
C21 C22 P1 C20 71.8(2) . .
C23 C22 P1 C25 56.4(2) . .
C21 C22 P1 C25 -177.52(18) . .
C23 C22 P1 Pt1 -175.73(16) . .
C21 C22 P1 Pt1 -49.7(2) . .
C19 C20 P1 C22 -152.50(17) . .
C19 C20 P1 C25 96.89(18) . .
C19 C20 P1 Pt1 -25.16(19) . .
C26 C25 P1 C22 170.85(17) . .
C24 C25 P1 C22 46.2(2) . .
C26 C25 P1 C20 -79.62(19) . .
C24 C25 P1 C20 155.70(18) . .
C26 C25 P1 Pt1 39.95(19) . .
C24 C25 P1 Pt1 -84.73(17) . .
C20 C19 P2 C14 -154.91(18) . .
C20 C19 P2 C17 95.00(19) . .
C20 C19 P2 Pt1 -30.53(18) . .
C013 C14 P2 C19 70.7(2) . .
C15 C14 P2 C19 -54.8(2) . .
C013 C14 P2 C17 -178.91(19) . .
C15 C14 P2 C17 55.5(2) . .
C013 C14 P2 Pt1 -47.2(2) . .
C15 C14 P2 Pt1 -172.74(17) . .
C16 C17 P2 C19 169.7(2) . .
C18 C17 P2 C19 -66.3(2) . .
C16 C17 P2 C14 61.1(2) . .
C18 C17 P2 C14 -174.95(18) . .
C16 C17 P2 Pt1 -70.7(2) . .
C18 C17 P2 Pt1 53.2(2) . .
C2 C1 S1 O1 112.3(2) . .
C6 C1 S1 O1 -71.0(2) . .
C2 C1 S1 O2 -8.5(2) . .
C6 C1 S1 O2 168.24(18) . .
C2 C1 S1 Pt1 -127.8(2) . .
C6 C1 S1 Pt1 48.9(2) . .
C12 C13 Pt1 P1 63.08(18) . .
C8 C13 Pt1 P1 -114.06(16) . .
C12 C13 Pt1 S1 -126.47(19) . .
C8 C13 Pt1 S1 56.39(16) . .
C12 C13 Pt1 P2 105.2(12) . .
C8 C13 Pt1 P2 -71.9(12) . .
C22 P1 Pt1 C13 -58.47(11) . .
C20 P1 Pt1 C13 -177.13(11) . .
C25 P1 Pt1 C13 65.58(10) . .
C22 P1 Pt1 S1 -119.75(14) . .
C20 P1 Pt1 S1 121.59(14) . .
C25 P1 Pt1 S1 4.30(16) . .
C22 P1 Pt1 P2 123.70(9) . .
C20 P1 Pt1 P2 5.03(9) . .
C25 P1 Pt1 P2 -112.26(9) . .
O1 S1 Pt1 C13 47.32(10) . .
O2 S1 Pt1 C13 -174.97(11) . .
C1 S1 Pt1 C13 -65.34(10) . .
O1 S1 Pt1 P1 109.25(13) . .
O2 S1 Pt1 P1 -113.04(13) . .
C1 S1 Pt1 P1 -3.41(16) . .
O1 S1 Pt1 P2 -135.24(8) . .
O2 S1 Pt1 P2 2.47(9) . .
C1 S1 Pt1 P2 112.10(9) . .
C19 P2 Pt1 C13 -30.5(12) . .
C14 P2 Pt1 C13 84.9(12) . .
C17 P2 Pt1 C13 -149.0(12) . .
C19 P2 Pt1 P1 11.68(8) . .
C14 P2 Pt1 P1 127.13(10) . .
C17 P2 Pt1 P1 -106.76(10) . .
C19 P2 Pt1 S1 -158.53(8) . .
C14 P2 Pt1 S1 -43.07(10) . .
C17 P2 Pt1 S1 83.03(10) . .
